data_4519114
loop_
_publ_author_name
'Alanazi, Abdulaziz M.'
'McNaughter, Paul D.'
'Alam, Firoz'
'Vitorica-Yrezabal, Inigo J'
'Whitehead, George F. S.'
'Tuna, Floriana'
'O'Brien, Paul'
'Collison, David'
'Lewis, David J.'

_publ_section_title
;
 Structural Investigations of \a-MnS Nanocrystals and Thin Films
 Synthesized from Manganese(II) Xanthates by Hot Injection, Solvent-Less
 Thermolysis, and Doctor Blade Routes.
;
_journal_issue 42
_journal_name_full 'ACS omega'
_journal_page_first 27716
_journal_page_last 27725
_journal_paper_doi 10.1021/acsomega.1c02907
_journal_volume 6
_journal_year 2021
_chemical_formula_moiety 'C20 H42 Mn N2 O2 S4'
_chemical_formula_sum 'C20 H42 Mn N2 O2 S4'
_chemical_formula_weight 525.73
_space_group_crystal_system monoclinic
_space_group_IT_number 15
_space_group_name_Hall '-I 2ya'
_space_group_name_H-M_alt 'I 1 2/a 1'
_atom_sites_solution_hydrogens geom
_atom_sites_solution_primary dual
_audit_creation_date 2017-09-18
_audit_creation_method
;
Olex2 1.2
(compiled 2017.08.10 svn.r3458 for OlexSys, GUI svn.r5381)
;
_cell_angle_alpha 90
_cell_angle_beta 108.507(2)
_cell_angle_gamma 90
_cell_formula_units_Z 4
_cell_length_a 15.6601(3)
_cell_length_b 8.15454(13)
_cell_length_c 23.5223(5)
_cell_measurement_reflns_used 13369
_cell_measurement_temperature 240.00(10)
_cell_measurement_theta_max 67.7170
_cell_measurement_theta_min 3.9580
_cell_volume 2848.48(10)
_computing_cell_refinement 'CrysAlisPro 1.171.39.30c (Rigaku OD, 2017)'
_computing_data_collection 'CrysAlisPro 1.171.39.30c (Rigaku OD, 2017)'
_computing_data_reduction 'CrysAlisPro 1.171.39.30c (Rigaku OD, 2017)'
_computing_molecular_graphics 'Olex2 (Dolomanov et al., 2009)'
_computing_publication_material 'Olex2 (Dolomanov et al., 2009)'
_computing_structure_refinement 'ShelXL (Sheldrick, 2015)'
_computing_structure_solution 'ShelXT (Sheldrick, 2015)'
_diffrn_ambient_environment N~2~
_diffrn_ambient_temperature 240.00(10)
_diffrn_detector 'CCD plate'
_diffrn_measured_fraction_theta_full 0.996
_diffrn_measured_fraction_theta_max 0.996
_diffrn_measurement_details
;
List of Runs (angles in degrees, time in seconds):

  # Type    Start    End  Width  t~exp~   \w     \q     \k     \f   Frames
--------------------------------------------------------------------------
  1  \w    -81.00   8.00   1.00    1.00    --    5.00 -76.00-120.00   89
  2  \w     16.00  92.00   1.00    1.00    --    5.00  57.00-150.00   76
  3  \w    -69.00  38.00   1.00    1.00    --    5.00 -57.00  90.00  107
  4  \w     15.00  45.00   1.00    1.00    --    5.00 -76.00-120.00   30
  5  \w   -116.00 -90.00   1.00    1.00    --  -30.00 -54.00 -44.14   26
  6  \w    -42.00  -6.00   1.00    1.00    --  -30.00 -54.00 -44.14   36
  7  \w    -77.00  26.00   1.00    1.00    --  -45.10  57.00   0.00  103
  8  \w   -144.00-119.00   1.00    1.00    --  -62.00 -73.00 -25.47   25
  9  \w    -53.00 -24.00   1.00    1.00    --  -62.00 -73.00 -25.47   29
 10  \w   -133.00-107.00   1.00    1.00    --  -66.00 -75.00 137.01   26
 11  \w    -54.00 -26.00   1.00    1.00    --  -66.00 -76.00 -86.86   28
 12  \w   -146.00-120.00   1.00    1.00    --  -66.00 -76.00 -86.86   26
 13  \w    -51.00 -26.00   1.00    1.00    --  -66.00 -76.00 160.52   25
 14  \w    -75.00 -26.00   1.00    1.00    --  -66.00 -76.00-139.20   49
 15  \w    -53.00 -28.00   1.00    1.00    --  -66.00 -75.00 137.01   25
 16  \w   -152.00-126.00   1.00    1.00    --  -66.00 -71.00  83.24   26
 17  \w    -59.00 -29.00   1.00    1.00    --  -66.00 -71.00  83.24   30
 18  \w   -128.00-103.00   1.00    1.00    --  -66.00 -76.00 160.52   25
 19  \w   -109.00 -31.00   1.00    1.00    --  -70.00 -74.00  62.05   78
 20  \w    -64.00 -32.00   1.00    1.00    --  -70.00 -74.00 -30.47   32
 21  \w    -80.00 -34.00   1.00    1.00    --  -74.00 -76.00  25.46   46
 22  \w   -162.00-113.00   1.00    1.00    --  -74.00 -76.00  25.46   49
 23  \w    -71.00 -43.00   1.00    1.00    --  -78.00 -73.00 145.04   28
 24  \w    -76.00 -45.00   1.00    1.00    --  -82.00 -71.00 -12.85   31
 25  \w    -74.00 -42.00   1.00    1.00    --  -82.00 -76.00-126.69   32
 26  \w    -73.00 -48.00   1.00    1.00    --  -86.00 -73.00 -36.01   25
 27  \w    -76.00 -50.00   1.00    1.00    --  -90.00 -76.00 -48.51   26
 28  \w   -108.00 -54.00   1.00    1.00    --  -90.00 -71.00 -77.56   54
 29  \w    -81.00 -51.00   1.00    1.00    --  -90.00 -75.00-175.57   30
 30  \w   -177.00-100.00   1.00    1.00    --  -90.00 -76.00 -48.51   77
 31  \w   -135.00-107.00   1.00    1.00    --  -90.00 -75.00-175.57   28
 32  \w   -159.00-124.00   1.00    1.00    --  -94.00 -73.00-123.94   35
 33  \w    -89.00 -56.00   1.00    1.00    --  -94.00 -75.00 169.18   33
 34  \w   -141.00-115.00   1.00    1.00    --  -94.00 -75.00 169.18   26
 35  \w    -82.00 -55.00   1.00    1.00    --  -94.00 -76.00  -6.53   27
 36  \w   -130.00-104.00   1.00    1.00    --  -94.00 -76.00  -6.53   26
 37  \w    -94.00 -54.00   1.00    1.00    --  -94.00 -76.00  40.30   40
 38  \w    -89.00 -58.00   1.00    1.00    --  -94.00 -73.00-123.94   31
 39  \w   -181.00 -99.00   1.00    1.00    --  -94.00 -76.00  40.30   82
 40  \w    -81.00 -54.00   1.00    1.00    --  -94.00 -76.00 128.89   27
 41  \w   -175.00-127.00   1.00    1.00    --  -94.00 -76.00 128.89   48
 42  \w    -92.00 -59.00   1.00    1.00    --  -98.00 -74.00 -82.40   33
 43  \w   -184.00-102.00   1.00    1.00    --  -98.00 -74.00 -82.40   82
 44  \w   -185.00 -58.00   1.00    1.00    --  -98.00 -76.00-130.65  127
 45  \w   -186.00 -60.00   1.00    1.00    --  -98.00 -73.00  89.50  126
 46  \w   -170.00 -62.00   1.00    1.00    --  -98.00 -68.00-160.37  108
 47  \w   -191.00 -64.00   1.00    1.00    -- -102.00 -72.00 149.92  127
 48  \w   -120.00 -67.00   1.00    1.00    -- -107.20  76.00-150.00   53
 49  \w   -163.00 -69.00   1.00    1.00    -- -107.20 -72.00 -48.19   94
 50  \w   -123.00 -18.00   1.00    1.00    -- -107.20  76.00 -30.00  105
 51  \w   -154.00 -67.00   1.00    1.00    -- -107.20 -76.00  74.36   87
 52  \w   -194.00 -69.00   1.00    1.00    -- -107.20 -73.00 -23.05  125
 53  \w   -196.00-157.00   1.00    1.00    -- -107.20 -76.00  74.36   39
 54  \w   -159.00 -69.00   1.00    1.00    -- -107.20 -76.00 -90.00   90
 55  \w   -196.00-170.00   1.00    1.00    -- -107.20 -76.00 -90.00   26
 56  \w   -128.00 -49.00   1.00    1.00    -- -107.20  76.00 120.00   79
 57  \w   -197.00 -73.00   1.00    1.00    -- -107.20 -76.00  30.00  124
 58  \w   -154.00 -69.00   1.00    1.00    -- -107.20 -73.00 127.98   85
 59  \w   -196.00-171.00   1.00    1.00    -- -107.20 -73.00 127.98   25
 60  \w   -133.00 -58.00   1.00    1.00    -- -107.20  76.00  60.00   75
;
_diffrn_measurement_device 'four-circle diffractometer'
_diffrn_measurement_device_type 'XtaLAB AFC11 (RINC): Kappa single'
_diffrn_measurement_method '\w scans'
_diffrn_orient_matrix_type 'CrysAlisPro convention (1999,Acta A55,543-557)'
_diffrn_orient_matrix_UB_11 0.0765049000
_diffrn_orient_matrix_UB_12 0.0805939000
_diffrn_orient_matrix_UB_13 -0.0180842000
_diffrn_orient_matrix_UB_21 -0.0685411000
_diffrn_orient_matrix_UB_22 0.0561302000
_diffrn_orient_matrix_UB_23 -0.0596553000
_diffrn_orient_matrix_UB_31 -0.0143954000
_diffrn_orient_matrix_UB_32 0.1614032000
_diffrn_orient_matrix_UB_33 0.0297705000
_diffrn_radiation_monochromator graphite
_diffrn_radiation_probe x-ray
_diffrn_radiation_type CuK\a
_diffrn_radiation_wavelength 1.54184
_diffrn_reflns_av_R_equivalents 0.0415
_diffrn_reflns_av_unetI/netI 0.0182
_diffrn_reflns_Laue_measured_fraction_full 0.996
_diffrn_reflns_Laue_measured_fraction_max 0.996
_diffrn_reflns_limit_h_max 18
_diffrn_reflns_limit_h_min -18
_diffrn_reflns_limit_k_max 9
_diffrn_reflns_limit_k_min -9
_diffrn_reflns_limit_l_max 28
_diffrn_reflns_limit_l_min -28
_diffrn_reflns_number 29808
_diffrn_reflns_point_group_measured_fraction_full 0.996
_diffrn_reflns_point_group_measured_fraction_max 0.996
_diffrn_reflns_theta_full 67.684
_diffrn_reflns_theta_max 68.212
_diffrn_reflns_theta_min 5.777
_diffrn_source 'fine-focus sealed X-ray tube'
_diffrn_source_type 'Enhance (Cu) X-ray Source'
_exptl_absorpt_coefficient_mu 6.636
_exptl_absorpt_correction_T_max 1.00000
_exptl_absorpt_correction_T_min 0.44512
_exptl_absorpt_correction_type multi-scan
_exptl_absorpt_process_details
;
CrysAlisPro 1.171.39.30c (Rigaku Oxford Diffraction, 2017)
Empirical absorption correction using spherical harmonics,
 implemented in SCALE3 ABSPACK scaling algorithm.
;
_exptl_crystal_colour 'clear yellow'
_exptl_crystal_colour_lustre clear
_exptl_crystal_colour_primary yellow
_exptl_crystal_density_diffrn 1.226
_exptl_crystal_description plate
_exptl_crystal_F_000 1124
_exptl_crystal_size_max 0.455
_exptl_crystal_size_mid 0.312
_exptl_crystal_size_min 0.021
_refine_diff_density_max 1.336
_refine_diff_density_min -0.452
_refine_diff_density_rms 0.064
_refine_ls_extinction_method none
_refine_ls_goodness_of_fit_ref 1.099
_refine_ls_hydrogen_treatment constr
_refine_ls_matrix_type full
_refine_ls_number_parameters 191
_refine_ls_number_reflns 2598
_refine_ls_number_restraints 264
_refine_ls_restrained_S_all 1.068
_refine_ls_R_factor_all 0.0709
_refine_ls_R_factor_gt 0.0679
_refine_ls_shift/su_max 0.000
_refine_ls_shift/su_mean 0.000
_refine_ls_structure_factor_coef Fsqd
_refine_ls_weighting_details 'w=1/[\s^2^(Fo^2^)+(0.0850P)^2^+7.2721P] where P=(Fo^2^+2Fc^2^)/3'
_refine_ls_weighting_scheme calc
_refine_ls_wR_factor_gt 0.1796
_refine_ls_wR_factor_ref 0.1825
_reflns_Friedel_coverage 0.000
_reflns_number_gt 2422
_reflns_number_total 2598
_reflns_threshold_expression 'I > 2\s(I)'
_cod_data_source_file ao1c02907_si_006.cif
_cod_data_source_block s4957r
_cod_database_code 4519114
_shelx_shelxl_version_number 2016/6
_chemical_oxdiff_usercomment MG
_shelx_space_group_comment
;
The symmetry employed for this shelxl refinement is uniquely defined
by the following loop, which should always be used as a source of
symmetry information in preference to the above space-group names.
They are only intended as comments.
;
_shelx_estimated_absorpt_t_max 0.873
_shelx_estimated_absorpt_t_min 0.152
_reflns_odcompleteness_completeness 99.61
_reflns_odcompleteness_iscentric 1
_reflns_odcompleteness_theta 68.13
_olex2_refinement_description
;
1. Fixed Uiso
 At 1.2 times of:
  All C(H,H) groups
 At 1.5 times of:
  All C(H,H,H) groups
2. Restrained distances
 C7A-C6A = C7-C6 = C5A-C6A = C6-C5 = C5A-C4A = C4-C5 = C4A-C3A = C4-C3 = C3-C2
 = C3A-C2A
 1.54 with sigma of 0.01
 C7-C5 \\sim C6-C4
 with sigma of 0.02
 C7A-C5A \\sim C6A-C4A
 with sigma of 0.02
3. Uiso/Uaniso restraints and constraints
O1 \\sim C2A \\sim C5 \\sim C6A \\sim C7A \\sim C3A \\sim C4A \\sim C2 \\sim C3
\\sim C4 \\sim C5A \\sim C6 \\sim C7: within 2A with sigma of 0.04 and sigma
for terminal atoms of 0.08
4. Rigid body (RIGU) restrains
 O1, C2A, C5, C6A, C7A, C3A, C4A, C2, C3, C4, C5A, C6, C7
 with sigma for 1-2 distances of 0.004 and sigma for 1-3 distances of 0.004
 S1, C1, S2, O1
 with sigma for 1-2 distances of 0.001 and sigma for 1-3 distances of 0.001
5. Others
 Sof(C2A)=Sof(H2AA)=Sof(H2AB)=Sof(C6A)=Sof(H6AA)=Sof(H6AB)=Sof(C7A)=Sof(H7AA)=
 Sof(H7AB)=Sof(H7AC)=Sof(C3A)=Sof(H3AA)=Sof(H3AB)=Sof(C4A)=Sof(H4AA)=Sof(H4AB)=
 Sof(C5A)=Sof(H5AA)=Sof(H5AB)=1-FVAR(1)
 Sof(C5)=Sof(H5A)=Sof(H5B)=Sof(C2)=Sof(H2A)=Sof(H2B)=Sof(C3)=Sof(H3A)=Sof(H3B)=
 Sof(C4)=Sof(H4A)=Sof(H4B)=Sof(C6)=Sof(H6A)=Sof(H6B)=Sof(C7)=Sof(H7A)=Sof(H7B)=
 Sof(H7C)=FVAR(1)
6.a Secondary CH2 refined with riding coordinates:
 C2A(H2AA,H2AB), C5(H5A,H5B), C6A(H6AA,H6AB), C10(H10A,H10B), C3A(H3AA,H3AB),
 C4A(H4AA,H4AB), C2(H2A,H2B), C3(H3A,H3B), C4(H4A,H4B), C5A(H5AA,H5AB), C6(H6A,
 H6B)
6.b Idealised Me refined as rotating group:
 C9(H9A,H9B,H9C), C8(H8A,H8B,H8C), C7A(H7AA,H7AB,H7AC), C7(H7A,H7B,H7C)
;
_olex2_submission_special_instructions 'No special instructions were received'
_oxdiff_exptl_absorpt_empirical_details
;
Empirical correction (ABSPACK) includes:
- Absorption correction using spherical harmonics
- Frame scaling
;
_oxdiff_exptl_absorpt_empirical_full_max 1.836
_oxdiff_exptl_absorpt_empirical_full_min 0.610

loop_
_space_group_symop_operation_xyz
'x, y, z'
'-x+1/2, y, -z'
'x+1/2, y+1/2, z+1/2'
'-x+1, y+1/2, -z+1/2'
'-x, -y, -z'
'x-1/2, -y, z'
'-x+1/2, -y+1/2, -z+1/2'
'x, -y+1/2, z+1/2'

loop_
_atom_site_label
_atom_site_type_symbol
_atom_site_fract_x
_atom_site_fract_y
_atom_site_fract_z
_atom_site_U_iso_or_equiv
_atom_site_adp_type
_atom_site_occupancy
_atom_site_site_symmetry_order
_atom_site_calc_flag
_atom_site_refinement_flags_posn
_atom_site_refinement_flags_adp
_atom_site_refinement_flags_occupancy
_atom_site_disorder_assembly
_atom_site_disorder_group
Mn1 Mn 0.250000 0.13699(9) 0.500000 0.0521(3) Uani 1 2 d S T P . .
S2 S 0.42256(8) 0.21547(16) 0.52792(6) 0.0779(4) Uani 1 1 d . U . . .
S1 S 0.29508(8) 0.34180(16) 0.58749(6) 0.0789(4) Uani 1 1 d . U . . .
O1 O 0.4544(2) 0.4483(5) 0.6113(2) 0.1000(13) Uani 1 1 d . U . . .
C1 C 0.3929(3) 0.3422(5) 0.5763(2) 0.0718(11) Uani 1 1 d . U . . .
N006 N 0.2490(3) -0.0801(5) 0.4385(2) 0.0905(14) Uani 1 1 d . . . . .
C2A C 0.5399(14) 0.468(2) 0.6051(9) 0.111(5) Uani 0.673(11) 1 d D U . A 2
H2AA H 0.535707 0.535851 0.570421 0.133 Uiso 0.673(11) 1 calc R . . A 2
H2AB H 0.564317 0.362408 0.599519 0.133 Uiso 0.673(11) 1 calc R . . A 2
C5 C 0.624(2) 0.816(2) 0.7050(15) 0.102(6) Uani 0.327(11) 1 d D U . A 1
H5A H 0.687499 0.818973 0.728265 0.122 Uiso 0.327(11) 1 calc R . . A 1
H5B H 0.619522 0.853272 0.664906 0.122 Uiso 0.327(11) 1 calc R . . A 1
C9 C 0.3151(5) -0.0589(11) 0.4061(4) 0.136(3) Uani 1 1 d . . . . .
H9A H 0.299766 0.036465 0.381004 0.205 Uiso 1 1 calc GR . . . .
H9B H 0.314255 -0.153853 0.381842 0.205 Uiso 1 1 calc GR . . . .
H9C H 0.374148 -0.045527 0.434520 0.205 Uiso 1 1 calc GR . . . .
C8 C 0.1585(5) -0.0963(11) 0.3936(4) 0.157(4) Uani 1 1 d . . . . .
H8A H 0.115301 -0.121349 0.413531 0.235 Uiso 1 1 calc GR . . . .
H8B H 0.159192 -0.182977 0.366084 0.235 Uiso 1 1 calc GR . . . .
H8C H 0.142297 0.004836 0.371932 0.235 Uiso 1 1 calc GR . . . .
C6A C 0.5757(8) 0.9948(13) 0.7104(4) 0.093(3) Uani 0.673(11) 1 d D U . A 2
H6AA H 0.569750 1.033241 0.670283 0.112 Uiso 0.673(11) 1 calc R . . A 2
H6AB H 0.516420 0.991551 0.715134 0.112 Uiso 0.673(11) 1 calc R . . A 2
C10 C 0.2743(6) -0.2253(7) 0.4778(5) 0.151(4) Uani 1 1 d . . . . .
H10A H 0.259815 -0.324310 0.453818 0.182 Uiso 1 1 calc R . . . .
H10B H 0.338644 -0.224338 0.498421 0.182 Uiso 1 1 calc R . . . .
C7A C 0.6380(12) 1.1066(18) 0.7572(7) 0.113(5) Uani 0.673(11) 1 d D U . A 2
H7AA H 0.651466 1.057167 0.796038 0.170 Uiso 0.673(11) 1 calc GR . . A 2
H7AB H 0.609115 1.210490 0.757062 0.170 Uiso 0.673(11) 1 calc GR . . A 2
H7AC H 0.692873 1.122878 0.747873 0.170 Uiso 0.673(11) 1 calc GR . . A 2
C3A C 0.6018(6) 0.5511(10) 0.6625(5) 0.094(3) Uani 0.673(11) 1 d D U . A 2
H3AA H 0.602823 0.487856 0.697599 0.113 Uiso 0.673(11) 1 calc R . . A 2
H3AB H 0.662829 0.558728 0.660833 0.113 Uiso 0.673(11) 1 calc R . . A 2
C4A C 0.5633(5) 0.7240(10) 0.6654(5) 0.092(3) Uani 0.673(11) 1 d D U . A 2
H4AA H 0.502079 0.713475 0.666486 0.110 Uiso 0.673(11) 1 calc R . . A 2
H4AB H 0.560983 0.783630 0.629307 0.110 Uiso 0.673(11) 1 calc R . . A 2
C2 C 0.551(3) 0.458(4) 0.6082(18) 0.096(6) Uani 0.327(11) 1 d D U . A 1
H2A H 0.589980 0.375844 0.633369 0.115 Uiso 0.327(11) 1 calc R . . A 1
H2B H 0.552281 0.445332 0.567331 0.115 Uiso 0.327(11) 1 calc R . . A 1
C3 C 0.5806(12) 0.633(3) 0.6318(7) 0.088(5) Uani 0.327(11) 1 d D U . A 1
H3A H 0.534682 0.711431 0.611444 0.105 Uiso 0.327(11) 1 calc R . . A 1
H3B H 0.636262 0.662119 0.624531 0.105 Uiso 0.327(11) 1 calc R . . A 1
C4 C 0.5944(13) 0.635(2) 0.6998(7) 0.089(5) Uani 0.327(11) 1 d D U . A 1
H4A H 0.641367 0.560729 0.722553 0.107 Uiso 0.327(11) 1 calc R . . A 1
H4B H 0.539256 0.616556 0.709374 0.107 Uiso 0.327(11) 1 calc R . . A 1
C5A C 0.6194(10) 0.8249(12) 0.7210(6) 0.103(4) Uani 0.673(11) 1 d D U . A 2
H5AA H 0.615529 0.776998 0.757847 0.124 Uiso 0.673(11) 1 calc R . . A 2
H5AB H 0.682139 0.830492 0.722973 0.124 Uiso 0.673(11) 1 calc R . . A 2
C6 C 0.577(2) 0.944(3) 0.7319(14) 0.124(8) Uani 0.327(11) 1 d D U . A 1
H6A H 0.580479 0.905326 0.771501 0.148 Uiso 0.327(11) 1 calc R . . A 1
H6B H 0.513754 0.942005 0.708052 0.148 Uiso 0.327(11) 1 calc R . . A 1
C7 C 0.605(3) 1.125(4) 0.7388(19) 0.140(12) Uani 0.327(11) 1 d D U . A 1
H7A H 0.632792 1.149414 0.780453 0.211 Uiso 0.327(11) 1 calc GR . . A 1
H7B H 0.552862 1.192547 0.722675 0.211 Uiso 0.327(11) 1 calc GR . . A 1
H7C H 0.647078 1.144943 0.717457 0.211 Uiso 0.327(11) 1 calc GR . . A 1

loop_
_atom_site_aniso_label
_atom_site_aniso_U_11
_atom_site_aniso_U_22
_atom_site_aniso_U_33
_atom_site_aniso_U_23
_atom_site_aniso_U_13
_atom_site_aniso_U_12
Mn1 0.0501(5) 0.0360(4) 0.0632(5) 0.000 0.0079(4) 0.000
S2 0.0607(6) 0.0769(8) 0.0967(8) -0.0178(6) 0.0260(6) -0.0101(5)
S1 0.0688(7) 0.0778(8) 0.0914(8) -0.0247(6) 0.0270(6) -0.0151(6)
O1 0.0691(19) 0.103(3) 0.136(3) -0.060(2) 0.044(2) -0.0324(18)
C1 0.081(2) 0.055(2) 0.079(3) -0.0139(18) 0.025(2) -0.0213(18)
N006 0.072(2) 0.071(3) 0.122(4) -0.042(3) 0.021(2) 0.000(2)
C2A 0.062(7) 0.108(8) 0.168(9) -0.057(8) 0.043(6) -0.036(7)
C5 0.110(13) 0.097(9) 0.103(12) -0.010(8) 0.039(10) -0.015(9)
C9 0.127(6) 0.144(7) 0.152(6) -0.070(6) 0.065(5) 0.004(5)
C8 0.103(5) 0.152(7) 0.184(8) -0.121(7) 0.001(5) -0.013(5)
C6A 0.095(6) 0.114(7) 0.073(6) -0.003(5) 0.029(5) -0.014(5)
C10 0.159(8) 0.043(3) 0.254(12) -0.030(4) 0.068(7) 0.011(4)
C7A 0.141(11) 0.086(7) 0.095(9) -0.005(6) 0.014(8) -0.004(7)
C3A 0.057(4) 0.085(5) 0.130(8) -0.004(5) 0.014(5) -0.006(4)
C4A 0.069(4) 0.084(5) 0.117(7) -0.015(5) 0.021(4) -0.012(4)
C2 0.062(10) 0.103(12) 0.136(13) -0.049(11) 0.051(10) -0.009(9)
C3 0.059(8) 0.104(11) 0.111(9) -0.028(8) 0.042(8) -0.030(8)
C4 0.079(9) 0.089(9) 0.097(9) -0.012(8) 0.026(8) -0.004(8)
C5A 0.091(6) 0.103(6) 0.121(9) -0.036(6) 0.040(6) -0.028(5)
C6 0.142(15) 0.121(12) 0.110(16) -0.011(12) 0.043(13) 0.002(12)
C7 0.20(3) 0.112(13) 0.11(2) 0.006(17) 0.04(2) 0.015(18)

loop_
_atom_type_symbol
_atom_type_description
_atom_type_scat_dispersion_real
_atom_type_scat_dispersion_imag
_atom_type_scat_source
C C 0.0181 0.0091 'International Tables Vol C Tables 4.2.6.8 and 6.1.1.4'
H H 0.0000 0.0000 'International Tables Vol C Tables 4.2.6.8 and 6.1.1.4'
Mn Mn -0.5299 2.8052 'International Tables Vol C Tables 4.2.6.8 and 6.1.1.4'
N N 0.0311 0.0180 'International Tables Vol C Tables 4.2.6.8 and 6.1.1.4'
O O 0.0492 0.0322 'International Tables Vol C Tables 4.2.6.8 and 6.1.1.4'
S S 0.3331 0.5567 'International Tables Vol C Tables 4.2.6.8 and 6.1.1.4'

loop_
_geom_angle_atom_site_label_1
_geom_angle_atom_site_label_2
_geom_angle_atom_site_label_3
_geom_angle
_geom_angle_site_symmetry_1
_geom_angle_site_symmetry_3
_geom_angle_publ_flag
S2 Mn1 S2 152.04(7) . 2_556 ?
S1 Mn1 S2 69.21(4) . . ?
S1 Mn1 S2 92.34(5) 2_556 . ?
S1 Mn1 S2 92.34(5) . 2_556 ?
S1 Mn1 S2 69.20(4) 2_556 2_556 ?
S1 Mn1 S1 98.90(7) . 2_556 ?
N006 Mn1 S2 98.38(11) . . ?
N006 Mn1 S2 103.23(11) . 2_556 ?
N006 Mn1 S2 98.38(11) 2_556 2_556 ?
N006 Mn1 S2 103.23(11) 2_556 . ?
N006 Mn1 S1 163.04(12) 2_556 2_556 ?
N006 Mn1 S1 163.05(12) . . ?
N006 Mn1 S1 92.95(14) . 2_556 ?
N006 Mn1 S1 92.95(14) 2_556 . ?
N006 Mn1 N006 78.3(3) . 2_556 ?
C1 S2 Mn1 80.75(17) . . ?
C1 S1 Mn1 84.60(16) . . ?
C1 O1 C2A 121.9(7) . . ?
C1 O1 C2 121.5(9) . . ?
S1 C1 S2 125.0(3) . . ?
O1 C1 S2 119.8(4) . . ?
O1 C1 S1 115.1(3) . . ?
C9 N006 Mn1 111.8(4) . . ?
C9 N006 C8 108.2(6) . . ?
C9 N006 C10 108.9(5) . . ?
C8 N006 Mn1 109.5(3) . . ?
C10 N006 Mn1 106.1(4) . . ?
C10 N006 C8 112.4(6) . . ?
O1 C2A H2AA 110.0 . . ?
O1 C2A H2AB 110.0 . . ?
O1 C2A C3A 108.4(14) . . ?
H2AA C2A H2AB 108.4 . . ?
C3A C2A H2AA 110.0 . . ?
C3A C2A H2AB 110.0 . . ?
H5A C5 H5B 106.8 . . ?
C4 C5 H5A 107.1 . . ?
C4 C5 H5B 107.1 . . ?
C6 C5 H5A 107.1 . . ?
C6 C5 H5B 107.1 . . ?
C6 C5 C4 121(2) . . ?
N006 C9 H9A 109.5 . . ?
N006 C9 H9B 109.5 . . ?
N006 C9 H9C 109.5 . . ?
H9A C9 H9B 109.5 . . ?
H9A C9 H9C 109.5 . . ?
H9B C9 H9C 109.5 . . ?
N006 C8 H8A 109.5 . . ?
N006 C8 H8B 109.5 . . ?
N006 C8 H8C 109.5 . . ?
H8A C8 H8B 109.5 . . ?
H8A C8 H8C 109.5 . . ?
H8B C8 H8C 109.5 . . ?
H6AA C6A H6AB 108.7 . . ?
C7A C6A H6AA 110.6 . . ?
C7A C6A H6AB 110.6 . . ?
C7A C6A C5A 105.9(9) . . ?
C5A C6A H6AA 110.6 . . ?
C5A C6A H6AB 110.6 . . ?
N006 C10 H10A 109.6 . . ?
N006 C10 H10B 109.6 . . ?
C10 C10 N006 110.4(6) 2_556 . ?
C10 C10 H10A 109.6 2_556 . ?
C10 C10 H10B 109.6 2_556 . ?
H10A C10 H10B 108.1 . . ?
C6A C7A H7AA 109.5 . . ?
C6A C7A H7AB 109.5 . . ?
C6A C7A H7AC 109.5 . . ?
H7AA C7A H7AB 109.5 . . ?
H7AA C7A H7AC 109.5 . . ?
H7AB C7A H7AC 109.5 . . ?
C2A C3A H3AA 110.3 . . ?
C2A C3A H3AB 110.3 . . ?
H3AA C3A H3AB 108.6 . . ?
C4A C3A C2A 107.0(11) . . ?
C4A C3A H3AA 110.3 . . ?
C4A C3A H3AB 110.3 . . ?
C3A C4A H4AA 108.9 . . ?
C3A C4A H4AB 108.9 . . ?
C3A C4A C5A 113.3(8) . . ?
H4AA C4A H4AB 107.7 . . ?
C5A C4A H4AA 108.9 . . ?
C5A C4A H4AB 108.9 . . ?
O1 C2 H2A 111.3 . . ?
O1 C2 H2B 111.3 . . ?
H2A C2 H2B 109.2 . . ?
C3 C2 O1 102(2) . . ?
C3 C2 H2A 111.3 . . ?
C3 C2 H2B 111.3 . . ?
C2 C3 H3A 110.1 . . ?
C2 C3 H3B 110.1 . . ?
C2 C3 C4 108(2) . . ?
H3A C3 H3B 108.4 . . ?
C4 C3 H3A 110.1 . . ?
C4 C3 H3B 110.1 . . ?
C5 C4 H4A 113.3 . . ?
C5 C4 H4B 113.3 . . ?
C3 C4 C5 91.7(17) . . ?
C3 C4 H4A 113.3 . . ?
C3 C4 H4B 113.3 . . ?
H4A C4 H4B 110.7 . . ?
C6A C5A C4A 103.7(9) . . ?
C6A C5A H5AA 111.0 . . ?
C6A C5A H5AB 111.0 . . ?
C4A C5A H5AA 111.0 . . ?
C4A C5A H5AB 111.0 . . ?
H5AA C5A H5AB 109.0 . . ?
C5 C6 H6A 106.7 . . ?
C5 C6 H6B 106.7 . . ?
C5 C6 C7 123(2) . . ?
H6A C6 H6B 106.6 . . ?
C7 C6 H6A 106.7 . . ?
C7 C6 H6B 106.7 . . ?
C6 C7 H7A 109.5 . . ?
C6 C7 H7B 109.5 . . ?
C6 C7 H7C 109.5 . . ?
H7A C7 H7B 109.5 . . ?
H7A C7 H7C 109.5 . . ?
H7B C7 H7C 109.5 . . ?

loop_
_geom_bond_atom_site_label_1
_geom_bond_atom_site_label_2
_geom_bond_distance
_geom_bond_site_symmetry_2
_geom_bond_publ_flag
Mn1 S2 2.6488(11) . ?
Mn1 S2 2.6489(11) 2_556 ?
Mn1 S1 2.5692(13) 2_556 ?
Mn1 S1 2.5691(13) . ?
Mn1 N006 2.283(4) . ?
Mn1 N006 2.283(4) 2_556 ?
S2 C1 1.708(5) . ?
S1 C1 1.633(5) . ?
O1 C1 1.361(5) . ?
O1 C2A 1.40(2) . ?
O1 C2 1.55(5) . ?
N006 C9 1.476(8) . ?
N006 C8 1.480(8) . ?
N006 C10 1.478(10) . ?
C2A H2AA 0.9700 . ?
C2A H2AB 0.9700 . ?
C2A C3A 1.545(10) . ?
C5 H5A 0.9700 . ?
C5 H5B 0.9700 . ?
C5 C4 1.546(10) . ?
C5 C6 1.527(10) . ?
C9 H9A 0.9600 . ?
C9 H9B 0.9600 . ?
C9 H9C 0.9600 . ?
C8 H8A 0.9600 . ?
C8 H8B 0.9600 . ?
C8 H8C 0.9600 . ?
C6A H6AA 0.9700 . ?
C6A H6AB 0.9700 . ?
C6A C7A 1.521(9) . ?
C6A C5A 1.530(9) . ?
C10 C10 1.472(16) 2_556 ?
C10 H10A 0.9700 . ?
C10 H10B 0.9700 . ?
C7A H7AA 0.9600 . ?
C7A H7AB 0.9600 . ?
C7A H7AC 0.9600 . ?
C3A H3AA 0.9700 . ?
C3A H3AB 0.9700 . ?
C3A C4A 1.544(8) . ?
C4A H4AA 0.9700 . ?
C4A H4AB 0.9700 . ?
C4A C5A 1.558(9) . ?
C2 H2A 0.9700 . ?
C2 H2B 0.9700 . ?
C2 C3 1.543(10) . ?
C3 H3A 0.9700 . ?
C3 H3B 0.9700 . ?
C3 C4 1.545(10) . ?
C4 H4A 0.9700 . ?
C4 H4B 0.9700 . ?
C5A H5AA 0.9700 . ?
C5A H5AB 0.9700 . ?
C6 H6A 0.9700 . ?
C6 H6B 0.9700 . ?
C6 C7 1.528(10) . ?
C7 H7A 0.9600 . ?
C7 H7B 0.9600 . ?
C7 H7C 0.9600 . ?
